data_4313653
loop_
_publ_author_name
'Richard D. Adams'
'Burjor Captain'
'O-Sung Kwon'
'Shaobin Miao'

_publ_section_title
;
 New Disulfido Molybdenum-Manganese Complexes Exhibit Facile Addition of
 Small Molecules to the Sulfur Atoms
;
_journal_name_full 'Inorganic Chemistry'
_journal_page_first 3356
_journal_page_last 3365
_journal_paper_doi 10.1021/ic030034i
_journal_volume 42
_journal_year 2003
_chemical_formula_sum 'C11 H5 Mn Mo O6 S2'
_chemical_formula_weight 448.15
_chemical_name_systematic
;
  ?
;
_space_group_IT_number 14
_symmetry_cell_setting monoclinic
_symmetry_space_group_name_Hall '-P 2ybc'
_symmetry_space_group_name_H-M 'P 1 21/c 1'
_atom_sites_solution_hydrogens geom
_atom_sites_solution_primary direct
_atom_sites_solution_secondary difmap
_audit_creation_method SHELXL-97
_cell_angle_alpha 90.00
_cell_angle_beta 98.9840(10)
_cell_angle_gamma 90.00
_cell_formula_units_Z 8
_cell_length_a 8.9976(4)
_cell_length_b 16.3390(8)
_cell_length_c 19.9004(9)
_cell_measurement_reflns_used 2310
_cell_measurement_temperature 294(2)
_cell_measurement_theta_max 21.75
_cell_measurement_theta_min 2.42
_cell_volume 2889.7(2)
_computing_cell_refinement 'SAINT+ NT V6.02a (Bruker, 1998)'
_computing_data_collection 'SMART NT V5.619 (Bruker, 2000)'
_computing_data_reduction 'SAINT+ NT V6.02a'
_computing_molecular_graphics 'SHELXTL V5.1 (Sheldrick, 1997)'
_computing_publication_material 'SHELXTL V5.1'
_computing_structure_refinement 'SHELXL-97 (Sheldrick, 1997)'
_computing_structure_solution 'SHELXS-97 (Sheldrick, 1990)'
_diffrn_ambient_temperature 294(2)
_diffrn_measured_fraction_theta_full 0.999
_diffrn_measured_fraction_theta_max 0.999
_diffrn_measurement_device_type 'Bruker SMART APEX CCD diffractometer'
_diffrn_measurement_method 'omega scans'
_diffrn_radiation_monochromator graphite
_diffrn_radiation_source 'fine-focus sealed tube'
_diffrn_radiation_type MoK\a
_diffrn_radiation_wavelength 0.71073
_diffrn_reflns_av_R_equivalents 0.0545
_diffrn_reflns_av_sigmaI/netI 0.0553
_diffrn_reflns_limit_h_max 8
_diffrn_reflns_limit_h_min -10
_diffrn_reflns_limit_k_max 19
_diffrn_reflns_limit_k_min -18
_diffrn_reflns_limit_l_max 23
_diffrn_reflns_limit_l_min -23
_diffrn_reflns_number 17176
_diffrn_reflns_theta_full 25.02
_diffrn_reflns_theta_max 25.02
_diffrn_reflns_theta_min 1.62
_diffrn_standards_decay_% <1%
_exptl_absorpt_coefficient_mu 2.051
_exptl_absorpt_correction_T_max 1.000
_exptl_absorpt_correction_T_min 0.917
_exptl_absorpt_correction_type multi-scan
_exptl_absorpt_process_details '(SADABS, Bruker, 1997)'
_exptl_crystal_colour orange
_exptl_crystal_density_diffrn 2.060
_exptl_crystal_density_meas 0
_exptl_crystal_density_method 'not measured'
_exptl_crystal_description block
_exptl_crystal_F_000 1744
_exptl_crystal_size_max 0.15
_exptl_crystal_size_mid 0.15
_exptl_crystal_size_min 0.10
_refine_diff_density_max 0.461
_refine_diff_density_min -0.373
_refine_diff_density_rms 0.090
_refine_ls_extinction_method none
_refine_ls_goodness_of_fit_ref 1.059
_refine_ls_hydrogen_treatment mixed
_refine_ls_matrix_type full
_refine_ls_number_parameters 379
_refine_ls_number_reflns 5108
_refine_ls_number_restraints 0
_refine_ls_restrained_S_all 1.059
_refine_ls_R_factor_all 0.0612
_refine_ls_R_factor_gt 0.0423
_refine_ls_shift/su_max 0.001
_refine_ls_shift/su_mean 0.000
_refine_ls_structure_factor_coef Fsqd
_refine_ls_weighting_details 'calc w=1/[\s^2^(Fo^2^)+(0.0261P)^2^+0.0000P] where P=(Fo^2^+2Fc^2^)/3'
_refine_ls_weighting_scheme calc
_refine_ls_wR_factor_gt 0.0728
_refine_ls_wR_factor_ref 0.0783
_reflns_number_gt 3987
_reflns_number_total 5108
_reflns_threshold_expression >2sigma(I)
_cod_data_source_file ic030034i_04.cif
_cod_data_source_block miaomoms
_cod_depositor_comments
;
The following automatic conversions were performed:

'_symmetry_cell_setting' value 'Monoclinic' changed to 'monoclinic'
according to the built-in table from CIF Core dictionary named
'cif_core.dic' version 2.4.1 from 2010-06-29.

Automatic conversion script
Id: cif_fix_values 1646 2011-03-28 12:23:43Z adriana 
;
_cod_database_code 4313653

loop_
_symmetry_equiv_pos_as_xyz
'x, y, z'
'-x, y+1/2, -z+1/2'
'-x, -y, -z'
'x, -y-1/2, z-1/2'

loop_
_atom_site_label
_atom_site_type_symbol
_atom_site_fract_x
_atom_site_fract_y
_atom_site_fract_z
_atom_site_U_iso_or_equiv
_atom_site_adp_type
_atom_site_occupancy
_atom_site_symmetry_multiplicity
_atom_site_calc_flag
_atom_site_refinement_flags
_atom_site_disorder_assembly
_atom_site_disorder_group
Mn1 Mn 0.61339(10) 0.61511(5) 0.28295(4) 0.0416(2) Uani 1 1 d . . .
Mn2 Mn 0.27698(9) 0.65531(5) -0.04136(4) 0.0384(2) Uani 1 1 d . . .
Mo1 Mo 0.36736(5) 0.52257(3) 0.29933(2) 0.03525(13) Uani 1 1 d . . .
Mo2 Mo 0.05646(5) 0.71888(2) 0.02463(2) 0.03341(12) Uani 1 1 d . . .
S1 S 0.52637(16) 0.60304(8) 0.38703(6) 0.0419(3) Uani 1 1 d . . .
S2 S 0.63156(17) 0.47614(8) 0.31286(7) 0.0448(4) Uani 1 1 d . . .
S3 S 0.20891(16) 0.79284(8) -0.04879(7) 0.0429(3) Uani 1 1 d . . .
S4 S 0.32751(16) 0.70770(8) 0.06966(7) 0.0461(4) Uani 1 1 d . . .
C1 C 0.2767(7) 0.4556(3) 0.3881(3) 0.0528(16) Uani 1 1 d . . .
H1 H 0.3222 0.4612 0.4332 0.063 Uiso 1 1 calc R . .
C2 C 0.3083(7) 0.3950(3) 0.3435(3) 0.0508(15) Uani 1 1 d . . .
H2 H 0.3784 0.3532 0.3534 0.061 Uiso 1 1 calc R . .
C3 C 0.2157(7) 0.4081(3) 0.2809(3) 0.0570(17) Uani 1 1 d . . .
H3 H 0.2143 0.3764 0.2419 0.068 Uiso 1 1 calc R . .
C4 C 0.1259(7) 0.4769(4) 0.2869(3) 0.0608(17) Uani 1 1 d . . .
H4 H 0.0539 0.4988 0.2531 0.073 Uiso 1 1 calc R . .
C5 C 0.1652(7) 0.5068(3) 0.3541(3) 0.0572(17) Uani 1 1 d . . .
H5 H 0.1241 0.5524 0.3723 0.069 Uiso 1 1 calc R . .
C10 C 0.8011(7) 0.6495(3) 0.3101(3) 0.0553(16) Uani 1 1 d . . .
C11 C 0.5496(7) 0.7186(4) 0.2655(3) 0.0620(17) Uani 1 1 d . . .
C12 C 0.6548(8) 0.6014(4) 0.1986(3) 0.0655(19) Uani 1 1 d . . .
C20 C 0.2785(7) 0.6303(4) 0.2685(3) 0.0530(15) Uani 1 1 d . . .
C21 C 0.3794(7) 0.5100(3) 0.1996(3) 0.0551(16) Uani 1 1 d . . .
C30 C 0.6670(7) 0.5239(3) 0.3953(3) 0.0449(14) Uani 1 1 d . . .
C40 C 0.4602(7) 0.6663(3) -0.0629(3) 0.0488(15) Uani 1 1 d . . .
C41 C 0.2058(7) 0.6287(4) -0.1272(3) 0.0552(16) Uani 1 1 d . . .
C42 C 0.3013(7) 0.5472(4) -0.0203(3) 0.0517(15) Uani 1 1 d . . .
C50 C -0.0487(6) 0.6722(3) -0.0628(3) 0.0387(13) Uani 1 1 d . . .
C51 C 0.0524(6) 0.6019(3) 0.0544(3) 0.0476(14) Uani 1 1 d . . .
C60 C 0.3504(7) 0.8015(3) 0.0261(3) 0.0472(14) Uani 1 1 d . . .
C100 C 0.0339(7) 0.8122(4) 0.1136(3) 0.0601(17) Uani 1 1 d . . .
H100 H 0.1153 0.8304 0.1446 0.072 Uiso 1 1 calc R . .
C101 C -0.0523(7) 0.7416(4) 0.1200(3) 0.0529(16) Uani 1 1 d . . .
H101 H -0.0374 0.7042 0.1557 0.063 Uiso 1 1 calc R . .
C102 C -0.1657(6) 0.7378(3) 0.0623(3) 0.0468(14) Uani 1 1 d . . .
H102 H -0.2405 0.6982 0.0540 0.056 Uiso 1 1 calc R . .
C103 C -0.1461(7) 0.8041(3) 0.0197(3) 0.0516(15) Uani 1 1 d . . .
H103 H -0.2030 0.8155 -0.0224 0.062 Uiso 1 1 calc R . .
C104 C -0.0245(8) 0.8497(3) 0.0526(3) 0.0635(19) Uani 1 1 d . . .
H104 H 0.0116 0.8978 0.0362 0.076 Uiso 1 1 calc R . .
O10 O 0.9214(5) 0.6717(3) 0.3264(3) 0.0937(16) Uani 1 1 d . . .
O11 O 0.5122(6) 0.7850(3) 0.2555(3) 0.0995(18) Uani 1 1 d . . .
O12 O 0.6854(7) 0.5948(3) 0.1451(2) 0.112(2) Uani 1 1 d . . .
O20 O 0.2144(5) 0.6888(3) 0.2497(2) 0.0820(15) Uani 1 1 d . . .
O21 O 0.3765(6) 0.5008(3) 0.1430(2) 0.0930(17) Uani 1 1 d . . .
O30 O 0.7657(5) 0.5114(3) 0.4408(2) 0.0762(14) Uani 1 1 d . . .
O40 O 0.5784(5) 0.6776(3) -0.0760(2) 0.0752(13) Uani 1 1 d . . .
O41 O 0.1607(5) 0.6106(3) -0.1829(2) 0.0840(15) Uani 1 1 d . . .
O42 O 0.3156(5) 0.4795(2) -0.0083(2) 0.0711(14) Uani 1 1 d . . .
O50 O -0.1200(4) 0.6482(2) -0.1111(2) 0.0590(11) Uani 1 1 d . . .
O51 O 0.0434(5) 0.5369(2) 0.0743(2) 0.0694(13) Uani 1 1 d . . .
O60 O 0.4367(6) 0.8549(3) 0.0400(2) 0.0870(16) Uani 1 1 d . . .

loop_
_atom_site_aniso_label
_atom_site_aniso_U_11
_atom_site_aniso_U_22
_atom_site_aniso_U_33
_atom_site_aniso_U_23
_atom_site_aniso_U_13
_atom_site_aniso_U_12
Mn1 0.0449(6) 0.0413(5) 0.0398(5) 0.0012(4) 0.0101(4) -0.0056(4)
Mn2 0.0322(5) 0.0439(5) 0.0385(5) -0.0052(4) 0.0041(4) 0.0035(4)
Mo1 0.0383(3) 0.0359(3) 0.0304(2) 0.00105(19) 0.0019(2) -0.0040(2)
Mo2 0.0323(3) 0.0307(2) 0.0370(3) -0.00035(19) 0.0047(2) 0.0023(2)
S1 0.0490(9) 0.0405(7) 0.0358(7) -0.0085(6) 0.0049(6) -0.0007(7)
S2 0.0498(10) 0.0406(7) 0.0431(8) -0.0065(6) 0.0047(7) 0.0044(7)
S3 0.0412(9) 0.0405(8) 0.0462(8) 0.0061(6) 0.0035(7) -0.0037(6)
S4 0.0413(9) 0.0531(9) 0.0411(8) -0.0012(6) -0.0027(7) 0.0031(7)
C1 0.062(4) 0.056(4) 0.042(3) 0.004(3) 0.014(3) -0.022(3)
C2 0.058(4) 0.041(3) 0.055(4) 0.010(3) 0.014(3) -0.007(3)
C3 0.069(5) 0.051(4) 0.048(4) -0.007(3) 0.001(3) -0.020(3)
C4 0.045(4) 0.058(4) 0.072(4) 0.012(3) -0.012(3) -0.010(3)
C5 0.050(4) 0.047(4) 0.080(5) -0.009(3) 0.030(4) -0.015(3)
C10 0.046(4) 0.056(4) 0.067(4) -0.006(3) 0.017(3) -0.001(3)
C11 0.061(5) 0.060(4) 0.067(4) 0.013(3) 0.015(3) -0.018(4)
C12 0.078(5) 0.063(4) 0.058(4) 0.004(3) 0.021(4) -0.024(4)
C20 0.043(4) 0.057(4) 0.058(4) 0.010(3) 0.003(3) -0.007(3)
C21 0.055(4) 0.061(4) 0.046(4) -0.002(3) -0.003(3) -0.016(3)
C30 0.050(4) 0.039(3) 0.043(3) -0.001(3) -0.002(3) -0.001(3)
C40 0.041(4) 0.046(3) 0.057(4) -0.002(3) 0.002(3) 0.004(3)
C41 0.039(4) 0.069(4) 0.056(4) -0.012(3) 0.002(3) 0.005(3)
C42 0.047(4) 0.063(4) 0.046(3) -0.008(3) 0.009(3) 0.005(3)
C50 0.036(3) 0.038(3) 0.043(3) 0.001(2) 0.012(3) 0.004(2)
C51 0.046(4) 0.042(3) 0.055(4) 0.001(3) 0.010(3) 0.001(3)
C60 0.042(4) 0.055(4) 0.045(3) -0.014(3) 0.009(3) -0.009(3)
C100 0.055(4) 0.058(4) 0.068(4) -0.027(3) 0.014(4) 0.011(3)
C101 0.062(4) 0.057(4) 0.042(3) 0.000(3) 0.014(3) 0.014(3)
C102 0.039(4) 0.054(4) 0.049(3) -0.005(3) 0.014(3) 0.004(3)
C103 0.049(4) 0.051(4) 0.055(4) 0.003(3) 0.011(3) 0.021(3)
C104 0.083(5) 0.030(3) 0.086(5) -0.014(3) 0.040(4) 0.011(3)
O10 0.044(3) 0.108(4) 0.128(4) -0.022(3) 0.011(3) -0.021(3)
O11 0.110(5) 0.050(3) 0.139(5) 0.034(3) 0.022(4) 0.001(3)
O12 0.163(6) 0.121(4) 0.069(3) -0.008(3) 0.064(4) -0.043(4)
O20 0.064(3) 0.068(3) 0.111(4) 0.034(3) 0.004(3) 0.016(3)
O21 0.117(5) 0.132(4) 0.030(2) -0.009(2) 0.008(3) -0.034(3)
O30 0.079(4) 0.079(3) 0.058(3) -0.007(2) -0.028(3) 0.019(3)
O40 0.041(3) 0.083(3) 0.105(4) 0.007(3) 0.021(3) 0.006(2)
O41 0.078(4) 0.120(4) 0.049(3) -0.027(3) -0.005(2) -0.002(3)
O42 0.099(4) 0.045(2) 0.070(3) 0.002(2) 0.015(3) 0.020(2)
O50 0.044(3) 0.077(3) 0.053(3) -0.014(2) -0.002(2) -0.011(2)
O51 0.073(3) 0.043(2) 0.092(3) 0.013(2) 0.014(3) 0.001(2)
O60 0.105(4) 0.088(3) 0.065(3) -0.014(2) 0.003(3) -0.056(3)

loop_
_atom_type_symbol
_atom_type_description
_atom_type_scat_dispersion_real
_atom_type_scat_dispersion_imag
_atom_type_scat_source
C C 0.0033 0.0016 'International Tables Vol C Tables 4.2.6.8 and 6.1.1.4'
H H 0.0000 0.0000 'International Tables Vol C Tables 4.2.6.8 and 6.1.1.4'
O O 0.0106 0.0060 'International Tables Vol C Tables 4.2.6.8 and 6.1.1.4'
S S 0.1246 0.1234 'International Tables Vol C Tables 4.2.6.8 and 6.1.1.4'
Mn Mn 0.3368 0.7283 'International Tables Vol C Tables 4.2.6.8 and 6.1.1.4'
Mo Mo -1.6832 0.6857 'International Tables Vol C Tables 4.2.6.8 and 6.1.1.4'

loop_
_geom_angle_atom_site_label_1
_geom_angle_atom_site_label_2
_geom_angle_atom_site_label_3
_geom_angle
_geom_angle_site_symmetry_1
_geom_angle_site_symmetry_3
_geom_angle_publ_flag
C10 Mn1 C12 89.9(3) . . ?
C10 Mn1 C11 91.2(3) . . ?
C12 Mn1 C11 92.5(3) . . ?
C10 Mn1 S1 101.0(2) . . ?
C12 Mn1 S1 165.84(19) . . ?
C11 Mn1 S1 96.29(19) . . ?
C10 Mn1 S2 101.7(2) . . ?
C12 Mn1 S2 95.8(2) . . ?
C11 Mn1 S2 164.7(2) . . ?
S1 Mn1 S2 73.32(5) . . ?
C10 Mn1 Mo1 152.0(2) . . ?
C12 Mn1 Mo1 109.4(2) . . ?
C11 Mn1 Mo1 107.6(2) . . ?
S1 Mn1 Mo1 57.25(4) . . ?
S2 Mn1 Mo1 57.44(4) . . ?
C40 Mn2 C41 90.1(3) . . ?
C40 Mn2 C42 94.0(3) . . ?
C41 Mn2 C42 89.8(3) . . ?
C40 Mn2 S3 97.59(18) . . ?
C41 Mn2 S3 97.08(19) . . ?
C42 Mn2 S3 166.46(18) . . ?
C40 Mn2 S4 98.02(18) . . ?
C41 Mn2 S4 168.32(19) . . ?
C42 Mn2 S4 97.97(17) . . ?
S3 Mn2 S4 73.62(5) . . ?
C40 Mn2 Mo2 147.53(18) . . ?
C41 Mn2 Mo2 111.84(19) . . ?
C42 Mn2 Mo2 109.06(18) . . ?
S3 Mn2 Mo2 57.52(4) . . ?
S4 Mn2 Mo2 57.35(4) . . ?
C20 Mo1 C21 82.4(2) . . ?
C20 Mo1 C4 85.7(2) . . ?
C21 Mo1 C4 93.3(2) . . ?
C20 Mo1 C5 86.3(2) . . ?
C21 Mo1 C5 129.0(2) . . ?
C4 Mo1 C5 36.2(2) . . ?
C20 Mo1 C3 117.9(2) . . ?
C21 Mo1 C3 83.2(2) . . ?
C4 Mo1 C3 35.57(19) . . ?
C5 Mo1 C3 59.2(2) . . ?
C20 Mo1 C1 118.5(2) . . ?
C21 Mo1 C1 141.1(2) . . ?
C4 Mo1 C1 59.1(2) . . ?
C5 Mo1 C1 35.3(2) . . ?
C3 Mo1 C1 58.19(19) . . ?
C20 Mo1 C2 142.6(2) . . ?
C21 Mo1 C2 109.1(2) . . ?
C4 Mo1 C2 58.8(2) . . ?
C5 Mo1 C2 58.5(2) . . ?
C3 Mo1 C2 35.00(18) . . ?
C1 Mo1 C2 34.46(17) . . ?
C20 Mo1 S1 84.67(17) . . ?
C21 Mo1 S1 129.71(17) . . ?
C4 Mo1 S1 133.87(17) . . ?
C5 Mo1 S1 98.10(16) . . ?
C3 Mo1 S1 144.07(14) . . ?
C1 Mo1 S1 86.93(14) . . ?
C2 Mo1 S1 110.39(14) . . ?
C20 Mo1 S2 129.73(17) . . ?
C21 Mo1 S2 82.95(18) . . ?
C4 Mo1 S2 142.94(16) . . ?
C5 Mo1 S2 137.78(17) . . ?
C3 Mo1 S2 107.63(17) . . ?
C1 Mo1 S2 102.58(17) . . ?
C2 Mo1 S2 87.53(15) . . ?
S1 Mo1 S2 69.10(5) . . ?
C20 Mo1 Mn1 76.64(17) . . ?
C21 Mo1 Mn1 76.73(16) . . ?
C4 Mo1 Mn1 160.65(15) . . ?
C5 Mo1 Mn1 147.12(14) . . ?
C3 Mo1 Mn1 153.52(16) . . ?
C1 Mo1 Mn1 137.17(15) . . ?
C2 Mo1 Mn1 139.98(15) . . ?
S1 Mo1 Mn1 53.01(4) . . ?
S2 Mo1 Mn1 53.21(4) . . ?
C50 Mo2 C51 82.2(2) . . ?
C50 Mo2 C102 91.0(2) . . ?
C51 Mo2 C102 88.6(2) . . ?
C50 Mo2 C103 85.9(2) . . ?
C51 Mo2 C103 122.9(2) . . ?
C102 Mo2 C103 35.97(18) . . ?
C50 Mo2 C101 125.2(2) . . ?
C51 Mo2 C101 83.1(2) . . ?
C102 Mo2 C101 36.10(18) . . ?
C103 Mo2 C101 59.8(2) . . ?
C50 Mo2 C104 115.5(2) . . ?
C51 Mo2 C104 140.9(2) . . ?
C102 Mo2 C104 58.4(2) . . ?
C103 Mo2 C104 35.1(2) . . ?
C101 Mo2 C104 58.0(2) . . ?
C50 Mo2 C100 144.3(2) . . ?
C51 Mo2 C100 112.7(2) . . ?
C102 Mo2 C100 58.8(2) . . ?
C103 Mo2 C100 58.6(2) . . ?
C101 Mo2 C100 35.05(19) . . ?
C104 Mo2 C100 34.18(19) . . ?
C50 Mo2 S4 126.46(15) . . ?
C51 Mo2 S4 83.37(17) . . ?
C102 Mo2 S4 139.74(14) . . ?
C103 Mo2 S4 142.83(16) . . ?
C101 Mo2 S4 103.65(16) . . ?
C104 Mo2 S4 107.82(19) . . ?
C100 Mo2 S4 88.37(16) . . ?
C50 Mo2 S3 84.42(15) . . ?
C51 Mo2 S3 132.75(16) . . ?
C102 Mo2 S3 136.88(14) . . ?
C103 Mo2 S3 100.92(15) . . ?
C101 Mo2 S3 139.21(16) . . ?
C104 Mo2 S3 85.22(16) . . ?
C100 Mo2 S3 104.34(17) . . ?
S4 Mo2 S3 69.07(5) . . ?
C50 Mo2 Mn2 73.65(15) . . ?
C51 Mo2 Mn2 80.10(16) . . ?
C102 Mo2 Mn2 161.95(14) . . ?
C103 Mo2 Mn2 147.22(14) . . ?
C101 Mo2 Mn2 152.65(15) . . ?
C104 Mo2 Mn2 136.87(16) . . ?
C100 Mo2 Mn2 138.84(16) . . ?
S4 Mo2 Mn2 53.12(4) . . ?
S3 Mo2 Mn2 52.65(4) . . ?
C30 S1 Mn1 79.22(18) . . ?
C30 S1 Mo1 90.19(18) . . ?
Mn1 S1 Mo1 69.75(4) . . ?
C30 S2 Mn1 78.86(17) . . ?
C30 S2 Mo1 89.8(2) . . ?
Mn1 S2 Mo1 69.35(4) . . ?
C60 S3 Mn2 83.03(18) . . ?
C60 S3 Mo2 86.28(18) . . ?
Mn2 S3 Mo2 69.83(4) . . ?
C60 S4 Mn2 82.88(17) . . ?
C60 S4 Mo2 86.7(2) . . ?
Mn2 S4 Mo2 69.53(4) . . ?
C2 C1 C5 108.7(5) . . ?
C2 C1 Mo1 73.7(3) . . ?
C5 C1 Mo1 70.2(3) . . ?
C1 C2 C3 107.9(5) . . ?
C1 C2 Mo1 71.8(3) . . ?
C3 C2 Mo1 70.8(3) . . ?
C4 C3 C2 108.4(5) . . ?
C4 C3 Mo1 70.8(3) . . ?
C2 C3 Mo1 74.2(3) . . ?
C3 C4 C5 107.2(5) . . ?
C3 C4 Mo1 73.7(4) . . ?
C5 C4 Mo1 72.0(3) . . ?
C1 C5 C4 107.8(5) . . ?
C1 C5 Mo1 74.5(3) . . ?
C4 C5 Mo1 71.8(3) . . ?
O10 C10 Mn1 178.9(6) . . ?
O11 C11 Mn1 178.3(7) . . ?
O12 C12 Mn1 177.4(6) . . ?
O20 C20 Mo1 173.6(5) . . ?
O21 C21 Mo1 175.3(5) . . ?
O30 C30 S1 128.8(4) . . ?
O30 C30 S2 128.9(5) . . ?
S1 C30 S2 101.9(3) . . ?
O40 C40 Mn2 176.5(5) . . ?
O41 C41 Mn2 179.2(6) . . ?
O42 C42 Mn2 178.9(5) . . ?
O50 C50 Mo2 174.0(5) . . ?
O51 C51 Mo2 175.2(5) . . ?
O60 C60 S4 130.2(5) . . ?
O60 C60 S3 127.4(5) . . ?
S4 C60 S3 102.3(3) . . ?
C104 C100 C101 107.6(6) . . ?
C104 C100 Mo2 72.3(3) . . ?
C101 C100 Mo2 69.7(3) . . ?
C100 C101 C102 107.5(5) . . ?
C100 C101 Mo2 75.3(3) . . ?
C102 C101 Mo2 70.6(3) . . ?
C103 C102 C101 108.3(5) . . ?
C103 C102 Mo2 72.8(3) . . ?
C101 C102 Mo2 73.3(3) . . ?
C104 C103 C102 106.9(5) . . ?
C104 C103 Mo2 75.2(3) . . ?
C102 C103 Mo2 71.2(3) . . ?
C100 C104 C103 109.6(6) . . ?
C100 C104 Mo2 73.5(3) . . ?
C103 C104 Mo2 69.7(3) . . ?

loop_
_geom_bond_atom_site_label_1
_geom_bond_atom_site_label_2
_geom_bond_distance
_geom_bond_site_symmetry_2
_geom_bond_publ_flag
Mn1 C10 1.782(7) . ?
Mn1 C12 1.789(7) . ?
Mn1 C11 1.803(7) . ?
Mn1 S1 2.3343(15) . ?
Mn1 S2 2.3466(15) . ?
Mn1 Mo1 2.7419(9) . ?
Mn2 C40 1.776(6) . ?
Mn2 C41 1.781(6) . ?
Mn2 C42 1.821(6) . ?
Mn2 S3 2.3278(15) . ?
Mn2 S4 2.3467(15) . ?
Mn2 Mo2 2.7485(9) . ?
Mo1 C20 1.989(6) . ?
Mo1 C21 2.014(6) . ?
Mo1 C4 2.274(6) . ?
Mo1 C5 2.276(6) . ?
Mo1 C3 2.311(5) . ?
Mo1 C1 2.331(5) . ?
Mo1 C2 2.355(5) . ?
Mo1 S1 2.4580(13) . ?
Mo1 S2 2.4696(16) . ?
Mo2 C50 1.998(6) . ?
Mo2 C51 2.003(6) . ?
Mo2 C102 2.263(5) . ?
Mo2 C103 2.283(5) . ?
Mo2 C101 2.297(5) . ?
Mo2 C104 2.353(5) . ?
Mo2 C100 2.369(5) . ?
Mo2 S4 2.4702(15) . ?
Mo2 S3 2.4703(14) . ?
S1 C30 1.798(6) . ?
S2 C30 1.799(5) . ?
S3 C60 1.808(6) . ?
S4 C60 1.788(6) . ?
C1 C2 1.388(7) . ?
C1 C5 1.398(8) . ?
C2 C3 1.404(7) . ?
C3 C4 1.401(8) . ?
C4 C5 1.415(8) . ?
C10 O10 1.140(7) . ?
C11 O11 1.143(7) . ?
C12 O12 1.146(6) . ?
C20 O20 1.150(6) . ?
C21 O21 1.133(6) . ?
C30 O30 1.184(6) . ?
C40 O40 1.149(6) . ?
C41 O41 1.157(6) . ?
C42 O42 1.134(6) . ?
C50 O50 1.138(6) . ?
C51 O51 1.140(6) . ?
C60 O60 1.173(6) . ?
C100 C104 1.387(8) . ?
C100 C101 1.406(8) . ?
C101 C102 1.413(7) . ?
C102 C103 1.404(7) . ?
C103 C104 1.399(8) . ?
